data_7129164
loop_
_publ_author_name
'Krempner, Clemens'
'Manankandayalage, Chamila'
'Unruh, Daniel K.'

_publ_section_title
;
 Carbon Monoxide Bond Cleavage Mediated by an Intramolecular Frustrated
 Lewis Pair: Access to New B/N Heterocycles via Selective Incorporation of
 Single Carbon Atoms
;
_journal_name_full 'Chemical Communications'
_journal_paper_doi 10.1039/D1CC05673E
_journal_year 2021
_chemical_formula_moiety 'C20 H30 B N3 O'
_chemical_formula_sum 'C20 H30 B N3 O'
_chemical_formula_weight 339.28
_space_group_crystal_system orthorhombic
_space_group_IT_number 19
_space_group_name_Hall 'P 2ac 2ab'
_space_group_name_H-M_alt 'P 21 21 21'
_atom_sites_solution_hydrogens geom
_audit_creation_date 2021-04-28
_audit_creation_method
;
Olex2 1.3-ac4
(compiled 2020.03.28 svn.rd84adfe8 for Rigaku Oxford Diffraction, GUI svn.r6032)
;
_audit_update_record
;
2021-06-23 deposited with the CCDC.	2021-10-29 downloaded from the CCDC.
;
_cell_angle_alpha 90
_cell_angle_beta 90
_cell_angle_gamma 90
_cell_formula_units_Z 4
_cell_length_a 9.80100(10)
_cell_length_b 13.73450(10)
_cell_length_c 14.01330(10)
_cell_measurement_reflns_used 42383
_cell_measurement_temperature 100(2)
_cell_measurement_theta_max 77.243
_cell_measurement_theta_min 4.482
_cell_volume 1886.36(3)
_computing_molecular_graphics 'Olex2 1.3-ac4 (Dolomanov et al., 2009)'
_computing_publication_material 'Olex2 1.3-ac4 (Dolomanov et al., 2009)'
_computing_structure_refinement 'XL  (Sheldrick, 2008)'
_computing_structure_solution 'SHELXT 2014/5 (Sheldrick, 2014)'
_diffrn_ambient_temperature 99.95
_diffrn_measured_fraction_theta_full 1.000
_diffrn_measured_fraction_theta_max 0.999
_diffrn_measurement_device_type 'Bruker APEX-II CCD'
_diffrn_measurement_method '\f and \w scans'
_diffrn_radiation_type CuK\a
_diffrn_radiation_wavelength 1.54178
_diffrn_reflns_av_R_equivalents 0.0476
_diffrn_reflns_av_unetI/netI 0.0167
_diffrn_reflns_Laue_measured_fraction_full 1.000
_diffrn_reflns_Laue_measured_fraction_max 0.999
_diffrn_reflns_limit_h_max 12
_diffrn_reflns_limit_h_min -12
_diffrn_reflns_limit_k_max 17
_diffrn_reflns_limit_k_min -17
_diffrn_reflns_limit_l_max 17
_diffrn_reflns_limit_l_min -17
_diffrn_reflns_number 60484
_diffrn_reflns_point_group_measured_fraction_full 1.000
_diffrn_reflns_point_group_measured_fraction_max 0.995
_diffrn_reflns_theta_full 67.679
_diffrn_reflns_theta_max 77.328
_diffrn_reflns_theta_min 4.508
_diffrn_standards_number 0
_exptl_absorpt_coefficient_mu 0.569
_exptl_absorpt_correction_type none
_exptl_crystal_colour 'clear colourless'
_exptl_crystal_density_diffrn 1.195
_exptl_crystal_description irregular
_exptl_crystal_F_000 736
_exptl_crystal_size_max 0.203
_exptl_crystal_size_mid 0.129
_exptl_crystal_size_min 0.09
_refine_diff_density_max 0.186
_refine_diff_density_min -0.132
_refine_diff_density_rms 0.029
_refine_ls_abs_structure_details
;
 Flack x determined using 1673 quotients [(I+)-(I-)]/[(I+)+(I-)]
 (Parsons, Flack and Wagner, Acta Cryst. B69 (2013) 249-259).
;
_refine_ls_abs_structure_Flack -0.01(6)
_refine_ls_extinction_method none
_refine_ls_goodness_of_fit_ref 1.052
_refine_ls_hydrogen_treatment constr
_refine_ls_matrix_type full
_refine_ls_number_parameters 230
_refine_ls_number_reflns 3994
_refine_ls_number_restraints 0
_refine_ls_restrained_S_all 1.052
_refine_ls_R_factor_all 0.0274
_refine_ls_R_factor_gt 0.0271
_refine_ls_shift/su_max 0.000
_refine_ls_shift/su_mean 0.000
_refine_ls_structure_factor_coef Fsqd
_refine_ls_weighting_details 'w=1/[\s^2^(Fo^2^)+(0.0405P)^2^+0.2628P] where P=(Fo^2^+2Fc^2^)/3'
_refine_ls_weighting_scheme calc
_refine_ls_wR_factor_gt 0.0708
_refine_ls_wR_factor_ref 0.0711
_reflns_Friedel_coverage 0.749
_reflns_Friedel_fraction_full 1.000
_reflns_Friedel_fraction_max 0.990
_reflns_number_gt 3938
_reflns_number_total 3994
_reflns_threshold_expression 'I > 2\s(I)'
_cod_data_source_file d1cc05673e2.cif
_cod_data_source_block 2
_cod_database_code 7129164
_shelx_shelxl_version_number 2018/3
_shelx_space_group_comment
;
The symmetry employed for this shelxl refinement is uniquely defined
by the following loop, which should always be used as a source of
symmetry information in preference to the above space-group names.
They are only intended as comments.
;
_shelx_estimated_absorpt_t_max 0.951
_shelx_estimated_absorpt_t_min 0.893
_olex2_refinement_description
;
1. Fixed Uiso
 At 1.2 times of:
  All C(H) groups, All C(H,H) groups
 At 1.5 times of:
  All C(H,H,H) groups
2.a Ternary CH refined with riding coordinates:
 C13(H13), C17(H17)
2.b Secondary CH2 refined with riding coordinates:
 C14(H14A,H14B), C15(H15A,H15B), C16(H16A,H16B), C18(H18A,H18B), C19(H19A,
 H19B), C20(H20A,H20B)
2.c Aromatic/amide H refined with riding coordinates:
 C4(H4), C5(H5), C6(H6), C7(H7)
2.d Idealised Me refined as rotating group:
 C9(H9A,H9B,H9C), C10(H10A,H10B,H10C), C11(H11A,H11B,H11C), C12(H12A,H12B,H12C)
;
_olex2_submission_special_instructions 'No special instructions were received'

loop_
_space_group_symop_operation_xyz
'x, y, z'
'-x+1/2, -y, z+1/2'
'-x, y+1/2, -z+1/2'
'x+1/2, -y+1/2, -z'

loop_
_atom_site_label
_atom_site_type_symbol
_atom_site_fract_x
_atom_site_fract_y
_atom_site_fract_z
_atom_site_U_iso_or_equiv
_atom_site_adp_type
_atom_site_occupancy
_atom_site_site_symmetry_order
_atom_site_calc_flag
_atom_site_refinement_flags_posn
_atom_site_refinement_flags_adp
_atom_site_refinement_flags_occupancy
_atom_site_disorder_assembly
_atom_site_disorder_group
O1 O 0.75291(11) 0.61726(7) 0.15089(7) 0.0252(2) Uani 1 1 d . . . . .
N1 N 0.83181(12) 0.66266(8) 0.30125(8) 0.0204(2) Uani 1 1 d . . . . .
N2 N 0.84740(12) 0.53404(8) 0.41065(8) 0.0215(2) Uani 1 1 d . . . . .
N3 N 0.96329(12) 0.52717(9) 0.26589(9) 0.0242(3) Uani 1 1 d . . . . .
C1 C 0.74683(14) 0.67806(10) 0.21342(9) 0.0203(3) Uani 1 1 d . . . . .
C2 C 0.81783(14) 0.74266(10) 0.36552(10) 0.0208(3) Uani 1 1 d . . . . .
C3 C 0.72041(14) 0.80981(10) 0.33385(10) 0.0209(3) Uani 1 1 d . . . . .
C4 C 0.70304(15) 0.89196(11) 0.39193(10) 0.0256(3) Uani 1 1 d . . . . .
H4 H 0.637914 0.939860 0.374130 0.031 Uiso 1 1 calc R U . . .
C5 C 0.77895(17) 0.90527(11) 0.47530(11) 0.0294(3) Uani 1 1 d . . . . .
H5 H 0.764051 0.961178 0.513821 0.035 Uiso 1 1 calc R U . . .
C6 C 0.87599(17) 0.83703(11) 0.50190(11) 0.0294(3) Uani 1 1 d . . . . .
H6 H 0.927899 0.846684 0.558366 0.035 Uiso 1 1 calc R U . . .
C7 C 0.89773(15) 0.75475(11) 0.44656(10) 0.0252(3) Uani 1 1 d . . . . .
H7 H 0.965106 0.708142 0.463537 0.030 Uiso 1 1 calc R U . . .
C8 C 0.88210(13) 0.57357(10) 0.32681(10) 0.0200(3) Uani 1 1 d . . . . .
C9 C 0.93655(17) 0.46774(12) 0.46313(12) 0.0323(3) Uani 1 1 d . . . . .
H9A H 0.898892 0.401689 0.460560 0.049 Uiso 1 1 calc R U . . .
H9B H 0.942957 0.488877 0.529768 0.049 Uiso 1 1 calc R U . . .
H9C H 1.027621 0.468155 0.434254 0.049 Uiso 1 1 calc R U . . .
C10 C 0.72291(15) 0.56121(11) 0.46175(10) 0.0252(3) Uani 1 1 d . . . . .
H10A H 0.659649 0.593243 0.417621 0.038 Uiso 1 1 calc R U . . .
H10B H 0.745810 0.605934 0.513828 0.038 Uiso 1 1 calc R U . . .
H10C H 0.679887 0.502637 0.488016 0.038 Uiso 1 1 calc R U . . .
C11 C 0.96472(15) 0.42108(11) 0.25580(12) 0.0299(3) Uani 1 1 d . . . . .
H11A H 0.952978 0.403765 0.188458 0.045 Uiso 1 1 calc R U . . .
H11B H 0.890098 0.392959 0.293318 0.045 Uiso 1 1 calc R U . . .
H11C H 1.052032 0.395498 0.278883 0.045 Uiso 1 1 calc R U . . .
C12 C 1.04378(17) 0.57962(13) 0.19452(12) 0.0352(4) Uani 1 1 d . . . . .
H12A H 1.000083 0.573410 0.131917 0.053 Uiso 1 1 calc R U . . .
H12B H 1.135896 0.552021 0.191746 0.053 Uiso 1 1 calc R U . . .
H12C H 1.049254 0.648571 0.212120 0.053 Uiso 1 1 calc R U . . .
C13 C 0.49338(14) 0.73853(10) 0.24356(10) 0.0210(3) Uani 1 1 d . . . . .
H13 H 0.489911 0.685794 0.292705 0.025 Uiso 1 1 calc R U . . .
C14 C 0.43885(15) 0.69647(11) 0.14907(10) 0.0250(3) Uani 1 1 d . . . . .
H14A H 0.484627 0.633368 0.137186 0.030 Uiso 1 1 calc R U . . .
H14B H 0.340156 0.683215 0.156661 0.030 Uiso 1 1 calc R U . . .
C15 C 0.45852(15) 0.76148(11) 0.06062(10) 0.0255(3) Uani 1 1 d . . . . .
H15A H 0.441325 0.722238 0.002596 0.031 Uiso 1 1 calc R U . . .
H15B H 0.390248 0.814574 0.062236 0.031 Uiso 1 1 calc R U . . .
C16 C 0.60150(15) 0.80620(11) 0.05401(10) 0.0240(3) Uani 1 1 d . . . . .
H16A H 0.601810 0.855657 0.002615 0.029 Uiso 1 1 calc R U . . .
H16B H 0.667059 0.754561 0.035925 0.029 Uiso 1 1 calc R U . . .
C17 C 0.65048(14) 0.85424(10) 0.14713(9) 0.0206(3) Uani 1 1 d . . . . .
H17 H 0.745786 0.878051 0.136908 0.025 Uiso 1 1 calc R U . . .
C18 C 0.56173(14) 0.94199(10) 0.17752(11) 0.0242(3) Uani 1 1 d . . . . .
H18A H 0.548959 0.984619 0.121259 0.029 Uiso 1 1 calc R U . . .
H18B H 0.612867 0.979824 0.225860 0.029 Uiso 1 1 calc R U . . .
C19 C 0.41915(15) 0.91760(10) 0.21906(11) 0.0253(3) Uani 1 1 d . . . . .
H19A H 0.388345 0.973682 0.257864 0.030 Uiso 1 1 calc R U . . .
H19B H 0.354400 0.910569 0.165276 0.030 Uiso 1 1 calc R U . . .
C20 C 0.41021(14) 0.82539(10) 0.28105(10) 0.0238(3) Uani 1 1 d . . . . .
H20A H 0.442272 0.841421 0.346170 0.029 Uiso 1 1 calc R U . . .
H20B H 0.313323 0.805619 0.285910 0.029 Uiso 1 1 calc R U . . .
B1 B 0.65319(16) 0.77475(11) 0.23368(11) 0.0192(3) Uani 1 1 d . . . . .

loop_
_atom_site_aniso_label
_atom_site_aniso_U_11
_atom_site_aniso_U_22
_atom_site_aniso_U_33
_atom_site_aniso_U_23
_atom_site_aniso_U_13
_atom_site_aniso_U_12
O1 0.0296(5) 0.0272(5) 0.0187(5) -0.0019(4) -0.0013(4) 0.0062(4)
N1 0.0211(5) 0.0225(5) 0.0176(5) 0.0024(4) -0.0023(4) 0.0019(4)
N2 0.0202(5) 0.0242(5) 0.0201(5) 0.0043(5) -0.0026(4) 0.0001(5)
N3 0.0197(6) 0.0262(6) 0.0266(6) 0.0039(5) 0.0026(5) 0.0041(5)
C1 0.0192(6) 0.0250(6) 0.0168(6) 0.0040(5) -0.0006(5) 0.0003(5)
C2 0.0217(6) 0.0217(6) 0.0190(6) 0.0021(5) -0.0009(5) -0.0033(5)
C3 0.0209(6) 0.0227(6) 0.0192(6) 0.0021(5) -0.0006(5) -0.0019(5)
C4 0.0271(7) 0.0245(6) 0.0254(7) -0.0009(6) -0.0015(6) 0.0007(5)
C5 0.0360(8) 0.0271(7) 0.0251(7) -0.0050(6) -0.0025(6) -0.0037(6)
C6 0.0347(8) 0.0313(7) 0.0221(7) 0.0006(6) -0.0090(6) -0.0084(6)
C7 0.0259(7) 0.0259(7) 0.0238(7) 0.0055(6) -0.0072(6) -0.0029(6)
C8 0.0153(6) 0.0233(6) 0.0214(6) 0.0025(5) -0.0029(5) -0.0006(5)
C9 0.0322(8) 0.0338(8) 0.0310(8) 0.0115(7) -0.0085(7) 0.0015(7)
C10 0.0252(7) 0.0291(7) 0.0214(7) -0.0003(6) 0.0040(5) -0.0050(6)
C11 0.0240(7) 0.0276(7) 0.0381(8) -0.0027(6) 0.0010(6) 0.0067(6)
C12 0.0276(8) 0.0412(9) 0.0368(9) 0.0080(7) 0.0136(7) 0.0039(7)
C13 0.0227(6) 0.0208(6) 0.0195(6) 0.0026(5) 0.0020(5) 0.0001(5)
C14 0.0207(6) 0.0259(6) 0.0283(7) -0.0032(6) 0.0005(6) -0.0024(5)
C15 0.0232(7) 0.0302(7) 0.0233(7) -0.0033(6) -0.0057(5) 0.0039(6)
C16 0.0240(7) 0.0304(7) 0.0176(6) 0.0051(5) -0.0007(5) 0.0037(6)
C17 0.0168(6) 0.0242(6) 0.0210(6) 0.0051(5) -0.0005(5) -0.0009(5)
C18 0.0241(7) 0.0222(6) 0.0263(7) 0.0049(5) -0.0006(5) 0.0002(5)
C19 0.0238(7) 0.0244(7) 0.0277(7) 0.0012(6) 0.0018(6) 0.0059(6)
C20 0.0212(6) 0.0267(7) 0.0234(7) 0.0004(6) 0.0042(5) 0.0010(5)
B1 0.0201(6) 0.0210(7) 0.0166(6) 0.0013(5) -0.0015(6) 0.0020(6)

loop_
_atom_type_symbol
_atom_type_description
_atom_type_scat_dispersion_real
_atom_type_scat_dispersion_imag
_atom_type_scat_source
C C 0.0181 0.0091 'International Tables Vol C Tables 4.2.6.8 and 6.1.1.4'
H H 0.0000 0.0000 'International Tables Vol C Tables 4.2.6.8 and 6.1.1.4'
B B 0.0090 0.0039 'International Tables Vol C Tables 4.2.6.8 and 6.1.1.4'
N N 0.0311 0.0180 'International Tables Vol C Tables 4.2.6.8 and 6.1.1.4'
O O 0.0492 0.0322 'International Tables Vol C Tables 4.2.6.8 and 6.1.1.4'

loop_
_exptl_crystal_face_index_h
_exptl_crystal_face_index_k
_exptl_crystal_face_index_l
_exptl_crystal_face_perp_dist
-1.68 2.83 8.29 0.0527
2.54 8.07 1.32 0.0524
3.55 3.96 -6.38 0.0327
5.79 -1.06 -3.61 0.0837
3.32 4.72 6.08 0.0426
-0.33 -4.16 -8.04 0.0381
1.88 2.89 8.17 0.0485
-2.53 5.56 6.12 0.0692
-5.58 3.21 -2.88 0.0954
-1.40 -7.63 -4.27 0.0296
1.10 -8.39 -2.64 0.0637
0.51 -2.90 -8.57 0.0404
-0.67 6.25 -6.41 0.0726
-1.07 8.10 3.48 0.0659
-0.25 0.77 9.06 0.0443
0.74 -6.70 5.90 0.0566
-1.68 2.83 8.29 0.0527
2.54 8.07 1.32 0.0524
3.55 3.96 -6.38 0.0327
5.79 -1.06 -3.61 0.0837
3.32 4.72 6.08 0.0426
-0.33 -4.16 -8.04 0.0381
1.88 2.89 8.17 0.0485
-2.53 5.56 6.12 0.0692
-5.58 3.21 -2.88 0.0954
-1.40 -7.63 -4.27 0.0296
1.10 -8.39 -2.64 0.0637
0.51 -2.90 -8.57 0.0404
-0.67 6.25 -6.41 0.0726
-1.07 8.10 3.48 0.0659
-0.25 0.77 9.06 0.0443
0.74 -6.70 5.90 0.0566

loop_
_geom_angle_atom_site_label_1
_geom_angle_atom_site_label_2
_geom_angle_atom_site_label_3
_geom_angle
_geom_angle_site_symmetry_1
_geom_angle_site_symmetry_3
_geom_angle_publ_flag
C2 N1 C1 110.83(11) . . ?
C8 N1 C1 122.76(11) . . ?
C8 N1 C2 123.94(11) . . ?
C8 N2 C9 122.88(12) . . ?
C8 N2 C10 122.56(12) . . ?
C9 N2 C10 114.30(12) . . ?
C8 N3 C11 123.01(12) . . ?
C8 N3 C12 121.69(12) . . ?
C12 N3 C11 114.77(13) . . ?
O1 C1 N1 117.94(12) . . ?
O1 C1 B1 135.32(12) . . ?
N1 C1 B1 106.43(11) . . ?
C3 C2 N1 111.88(12) . . ?
C7 C2 N1 123.62(13) . . ?
C7 C2 C3 124.39(13) . . ?
C2 C3 C4 115.41(12) . . ?
C2 C3 B1 110.82(12) . . ?
C4 C3 B1 133.75(12) . . ?
C3 C4 H4 119.1 . . ?
C5 C4 C3 121.75(14) . . ?
C5 C4 H4 119.1 . . ?
C4 C5 H5 119.9 . . ?
C6 C5 C4 120.12(14) . . ?
C6 C5 H5 119.9 . . ?
C5 C6 H6 119.8 . . ?
C5 C6 C7 120.39(13) . . ?
C7 C6 H6 119.8 . . ?
C2 C7 H7 121.1 . . ?
C6 C7 C2 117.89(13) . . ?
C6 C7 H7 121.1 . . ?
N2 C8 N1 120.11(12) . . ?
N3 C8 N1 118.46(12) . . ?
N3 C8 N2 121.42(12) . . ?
N2 C9 H9A 109.5 . . ?
N2 C9 H9B 109.5 . . ?
N2 C9 H9C 109.5 . . ?
H9A C9 H9B 109.5 . . ?
H9A C9 H9C 109.5 . . ?
H9B C9 H9C 109.5 . . ?
N2 C10 H10A 109.5 . . ?
N2 C10 H10B 109.5 . . ?
N2 C10 H10C 109.5 . . ?
H10A C10 H10B 109.5 . . ?
H10A C10 H10C 109.5 . . ?
H10B C10 H10C 109.5 . . ?
N3 C11 H11A 109.5 . . ?
N3 C11 H11B 109.5 . . ?
N3 C11 H11C 109.5 . . ?
H11A C11 H11B 109.5 . . ?
H11A C11 H11C 109.5 . . ?
H11B C11 H11C 109.5 . . ?
N3 C12 H12A 109.5 . . ?
N3 C12 H12B 109.5 . . ?
N3 C12 H12C 109.5 . . ?
H12A C12 H12B 109.5 . . ?
H12A C12 H12C 109.5 . . ?
H12B C12 H12C 109.5 . . ?
C14 C13 H13 108.0 . . ?
C14 C13 B1 111.75(11) . . ?
C20 C13 H13 108.0 . . ?
C20 C13 C14 113.62(12) . . ?
C20 C13 B1 107.35(11) . . ?
B1 C13 H13 108.0 . . ?
C13 C14 H14A 108.4 . . ?
C13 C14 H14B 108.4 . . ?
H14A C14 H14B 107.5 . . ?
C15 C14 C13 115.53(11) . . ?
C15 C14 H14A 108.4 . . ?
C15 C14 H14B 108.4 . . ?
C14 C15 H15A 108.9 . . ?
C14 C15 H15B 108.9 . . ?
H15A C15 H15B 107.7 . . ?
C16 C15 C14 113.30(12) . . ?
C16 C15 H15A 108.9 . . ?
C16 C15 H15B 108.9 . . ?
C15 C16 H16A 108.8 . . ?
C15 C16 H16B 108.8 . . ?
C15 C16 C17 113.93(11) . . ?
H16A C16 H16B 107.7 . . ?
C17 C16 H16A 108.8 . . ?
C17 C16 H16B 108.8 . . ?
C16 C17 H17 108.1 . . ?
C16 C17 C18 113.09(11) . . ?
C16 C17 B1 110.39(11) . . ?
C18 C17 H17 108.1 . . ?
C18 C17 B1 109.02(11) . . ?
B1 C17 H17 108.1 . . ?
C17 C18 H18A 108.2 . . ?
C17 C18 H18B 108.2 . . ?
C17 C18 C19 116.24(11) . . ?
H18A C18 H18B 107.4 . . ?
C19 C18 H18A 108.2 . . ?
C19 C18 H18B 108.2 . . ?
C18 C19 H19A 108.2 . . ?
C18 C19 H19B 108.2 . . ?
H19A C19 H19B 107.4 . . ?
C20 C19 C18 116.18(11) . . ?
C20 C19 H19A 108.2 . . ?
C20 C19 H19B 108.2 . . ?
C13 C20 C19 114.57(11) . . ?
C13 C20 H20A 108.6 . . ?
C13 C20 H20B 108.6 . . ?
C19 C20 H20A 108.6 . . ?
C19 C20 H20B 108.6 . . ?
H20A C20 H20B 107.6 . . ?
C1 B1 C13 107.58(11) . . ?
C3 B1 C1 99.37(10) . . ?
C3 B1 C13 113.72(11) . . ?
C3 B1 C17 116.78(11) . . ?
C17 B1 C1 114.99(11) . . ?
C17 B1 C13 104.40(11) . . ?

loop_
_geom_bond_atom_site_label_1
_geom_bond_atom_site_label_2
_geom_bond_distance
_geom_bond_site_symmetry_2
_geom_bond_publ_flag
O1 C1 1.2119(17) . ?
N1 C1 1.5011(17) . ?
N1 C2 1.4272(18) . ?
N1 C8 1.3669(17) . ?
N2 C8 1.3382(18) . ?
N2 C9 1.4606(18) . ?
N2 C10 1.4631(18) . ?
N3 C8 1.3298(18) . ?
N3 C11 1.4639(19) . ?
N3 C12 1.4634(19) . ?
C1 B1 1.639(2) . ?
C2 C3 1.3998(19) . ?
C2 C7 1.3894(19) . ?
C3 C4 1.401(2) . ?
C3 B1 1.624(2) . ?
C4 H4 0.9500 . ?
C4 C5 1.397(2) . ?
C5 H5 0.9500 . ?
C5 C6 1.386(2) . ?
C6 H6 0.9500 . ?
C6 C7 1.387(2) . ?
C7 H7 0.9500 . ?
C9 H9A 0.9800 . ?
C9 H9B 0.9800 . ?
C9 H9C 0.9800 . ?
C10 H10A 0.9800 . ?
C10 H10B 0.9800 . ?
C10 H10C 0.9800 . ?
C11 H11A 0.9800 . ?
C11 H11B 0.9800 . ?
C11 H11C 0.9800 . ?
C12 H12A 0.9800 . ?
C12 H12B 0.9800 . ?
C12 H12C 0.9800 . ?
C13 H13 1.0000 . ?
C13 C14 1.5404(19) . ?
C13 C20 1.5374(19) . ?
C13 B1 1.649(2) . ?
C14 H14A 0.9900 . ?
C14 H14B 0.9900 . ?
C14 C15 1.540(2) . ?
C15 H15A 0.9900 . ?
C15 H15B 0.9900 . ?
C15 C16 1.533(2) . ?
C16 H16A 0.9900 . ?
C16 H16B 0.9900 . ?
C16 C17 1.5391(19) . ?
C17 H17 1.0000 . ?
C17 C18 1.546(2) . ?
C17 B1 1.6320(19) . ?
C18 H18A 0.9900 . ?
C18 H18B 0.9900 . ?
C18 C19 1.5504(19) . ?
C19 H19A 0.9900 . ?
C19 H19B 0.9900 . ?
C19 C20 1.5383(19) . ?
C20 H20A 0.9900 . ?
C20 H20B 0.9900 . ?

loop_
_geom_torsion_atom_site_label_1
_geom_torsion_atom_site_label_2
_geom_torsion_atom_site_label_3
_geom_torsion_atom_site_label_4
_geom_torsion
_geom_torsion_site_symmetry_1
_geom_torsion_site_symmetry_2
_geom_torsion_site_symmetry_3
_geom_torsion_site_symmetry_4
_geom_torsion_publ_flag
O1 C1 B1 C3 -179.37(15) . . . . ?
O1 C1 B1 C13 62.0(2) . . . . ?
O1 C1 B1 C17 -53.9(2) . . . . ?
N1 C1 B1 C3 7.51(13) . . . . ?
N1 C1 B1 C13 -111.17(12) . . . . ?
N1 C1 B1 C17 133.01(11) . . . . ?
N1 C2 C3 C4 -178.45(12) . . . . ?
N1 C2 C3 B1 0.34(16) . . . . ?
N1 C2 C7 C6 178.47(13) . . . . ?
C1 N1 C2 C3 5.13(15) . . . . ?
C1 N1 C2 C7 -171.20(13) . . . . ?
C1 N1 C8 N2 -120.08(14) . . . . ?
C1 N1 C8 N3 58.64(18) . . . . ?
C2 N1 C1 O1 177.30(12) . . . . ?
C2 N1 C1 B1 -8.17(14) . . . . ?
C2 N1 C8 N2 40.45(19) . . . . ?
C2 N1 C8 N3 -140.83(13) . . . . ?
C2 C3 C4 C5 0.3(2) . . . . ?
C2 C3 B1 C1 -4.94(14) . . . . ?
C2 C3 B1 C13 109.06(13) . . . . ?
C2 C3 B1 C17 -129.20(13) . . . . ?
C3 C2 C7 C6 2.6(2) . . . . ?
C3 C4 C5 C6 1.0(2) . . . . ?
C4 C3 B1 C1 173.55(15) . . . . ?
C4 C3 B1 C13 -72.45(19) . . . . ?
C4 C3 B1 C17 49.3(2) . . . . ?
C4 C5 C6 C7 -0.5(2) . . . . ?
C5 C6 C7 C2 -1.1(2) . . . . ?
C7 C2 C3 C4 -2.2(2) . . . . ?
C7 C2 C3 B1 176.64(13) . . . . ?
C8 N1 C1 O1 -19.92(19) . . . . ?
C8 N1 C1 B1 154.61(12) . . . . ?
C8 N1 C2 C3 -157.42(13) . . . . ?
C8 N1 C2 C7 26.3(2) . . . . ?
C9 N2 C8 N1 -150.67(13) . . . . ?
C9 N2 C8 N3 30.6(2) . . . . ?
C10 N2 C8 N1 23.10(19) . . . . ?
C10 N2 C8 N3 -155.58(13) . . . . ?
C11 N3 C8 N1 -145.76(13) . . . . ?
C11 N3 C8 N2 32.9(2) . . . . ?
C12 N3 C8 N1 25.4(2) . . . . ?
C12 N3 C8 N2 -155.91(14) . . . . ?
C13 C14 C15 C16 45.00(17) . . . . ?
C14 C13 C20 C19 -67.16(15) . . . . ?
C14 C13 B1 C1 -65.28(14) . . . . ?
C14 C13 B1 C3 -174.29(11) . . . . ?
C14 C13 B1 C17 57.32(14) . . . . ?
C14 C15 C16 C17 -48.58(16) . . . . ?
C15 C16 C17 C18 -63.30(15) . . . . ?
C15 C16 C17 B1 59.14(15) . . . . ?
C16 C17 C18 C19 73.90(15) . . . . ?
C16 C17 B1 C1 56.69(15) . . . . ?
C16 C17 B1 C3 172.56(11) . . . . ?
C16 C17 B1 C13 -60.94(13) . . . . ?
C17 C18 C19 C20 36.23(18) . . . . ?
C18 C17 B1 C1 -178.51(11) . . . . ?
C18 C17 B1 C3 -62.64(15) . . . . ?
C18 C17 B1 C13 63.86(13) . . . . ?
C18 C19 C20 C13 -40.35(18) . . . . ?
C20 C13 C14 C15 70.11(15) . . . . ?
C20 C13 B1 C1 169.51(11) . . . . ?
C20 C13 B1 C3 60.50(14) . . . . ?
C20 C13 B1 C17 -67.89(13) . . . . ?
B1 C3 C4 C5 -178.12(15) . . . . ?
B1 C13 C14 C15 -51.55(16) . . . . ?
B1 C13 C20 C19 56.92(15) . . . . ?
B1 C17 C18 C19 -49.30(16) . . . . ?
